data_4027993
loop_
_publ_author_name
'Roman A. Valiulin'
'Teresa M. Arisco'
'Andrei G. Kutateladze'

_publ_contact_author_address
;Department of Chemistry and Biochemistry
University of Denver
FW Olin Hall, 202
2190 E. Iliff Ave
Denver, CO 80208
;
_publ_contact_author_email akutatel.edu
_publ_contact_author_fax 303-871-2254
_publ_contact_author_name 'Andrei Kutateladze'
_publ_contact_author_phone 303-871-2995
_publ_section_title
;
 Photoinduced Intramolecular Cyclopentanation vs Photoprotolytic
 Oxametathesis in Polycyclic Alkenes Outfitted with Conformationally
 Constrained Aroylmethyl Chromophores
;
_journal_name_full 'Journal of Organic Chemistry'
_journal_page_first 2012
_journal_page_last 2025
_journal_paper_doi 10.1021/jo301909j
_journal_volume 78
_journal_year 2013
_chemical_formula_moiety 'C24 H28 O5'
_chemical_formula_sum 'C24 H28 O5'
_chemical_formula_weight 396.46
_chemical_name_common none
_chemical_name_systematic
;
dimethyl (1RS, 2RS, 3RS, 4SR, 5RS, 6SR, 7RS, 9SR, 10SR)-
spiro[4-ethyl-3-hydroxy-3-phenyltetracyclo[3.3.1.1^7,9^.0^2,6^]
decane-9,10-dicaboxylate-8,1'-cyclopropane]
;
_space_group_IT_number 2
_symmetry_cell_setting triclinic
_symmetry_space_group_name_Hall '-P 1'
_symmetry_space_group_name_H-M 'P -1'
_atom_sites_solution_hydrogens geom
_atom_sites_solution_primary direct
_atom_sites_solution_secondary difmap
_audit_creation_method SHELXL-97
_cell_angle_alpha 68.818(7)
_cell_angle_beta 89.637(7)
_cell_angle_gamma 73.735(7)
_cell_formula_units_Z 4
_cell_length_a 9.6324(12)
_cell_length_b 14.8876(19)
_cell_length_c 16.350(2)
_cell_measurement_reflns_used 9868
_cell_measurement_temperature 296(2)
_cell_measurement_theta_max 26.05
_cell_measurement_theta_min 2.29
_cell_volume 2086.9(5)
_computing_cell_refinement 'Bruker SAINT'
_computing_data_collection 'Bruker APEX2'
_computing_data_reduction 'Bruker SAINT'
_computing_molecular_graphics 'Bruker SHELXTL'
_computing_publication_material 'Bruker SHELXTL'
_computing_structure_refinement 'SHELXL-97 (Sheldrick, 2008)'
_computing_structure_solution 'SHELXS-97 (Sheldrick, 2008)'
_diffrn_ambient_temperature 296(2)
_diffrn_detector_area_resol_mean 8.33
_diffrn_measured_fraction_theta_full 1.000
_diffrn_measured_fraction_theta_max 1.000
_diffrn_measurement_device_type 'Bruker D8 APEX II Diffractometer'
_diffrn_measurement_method '\f and \w scans'
_diffrn_radiation_monochromator graphite
_diffrn_radiation_source 'fine-focus sealed tube'
_diffrn_radiation_type MoK\a
_diffrn_radiation_wavelength 0.71073
_diffrn_reflns_av_R_equivalents 0.0888
_diffrn_reflns_av_sigmaI/netI 0.0543
_diffrn_reflns_limit_h_max 11
_diffrn_reflns_limit_h_min -11
_diffrn_reflns_limit_k_max 17
_diffrn_reflns_limit_k_min -17
_diffrn_reflns_limit_l_max 18
_diffrn_reflns_limit_l_min -18
_diffrn_reflns_number 57012
_diffrn_reflns_theta_full 24.11
_diffrn_reflns_theta_max 24.11
_diffrn_reflns_theta_min 1.34
_exptl_absorpt_coefficient_mu 0.087
_exptl_absorpt_correction_T_max 0.9880
_exptl_absorpt_correction_T_min 0.9584
_exptl_absorpt_correction_type multi-scan
_exptl_crystal_colour colourless
_exptl_crystal_density_diffrn 1.262
_exptl_crystal_description prism/plate
_exptl_crystal_F_000 848
_exptl_crystal_size_max 0.49
_exptl_crystal_size_mid 0.26
_exptl_crystal_size_min 0.14
_refine_diff_density_max 0.480
_refine_diff_density_min -0.388
_refine_diff_density_rms 0.090
_refine_ls_extinction_method none
_refine_ls_goodness_of_fit_ref 1.026
_refine_ls_matrix_type full
_refine_ls_number_parameters 531
_refine_ls_number_reflns 6635
_refine_ls_number_restraints 0
_refine_ls_restrained_S_all 1.026
_refine_ls_R_factor_all 0.0869
_refine_ls_R_factor_gt 0.0771
_refine_ls_shift/su_max 0.000
_refine_ls_shift/su_mean 0.000
_refine_ls_structure_factor_coef Fsqd
_refine_ls_weighting_details 'calc w=1/[\s^2^(Fo^2^)+(0.1454P)^2^+0.8902P] where P=(Fo^2^+2Fc^2^)/3'
_refine_ls_weighting_scheme calc
_refine_ls_wR_factor_gt 0.2030
_refine_ls_wR_factor_ref 0.2168
_reflns_number_gt 5426
_reflns_number_total 6635
_reflns_threshold_expression >2sigma(I)
_cod_data_source_file jo301909j_si_001_14.cif
_cod_data_source_block 26_rav28856_fr2_9_try4_0m
_cod_database_code 4027993

loop_
_symmetry_equiv_pos_as_xyz
'x, y, z'
'-x, -y, -z'

loop_
_atom_site_label
_atom_site_type_symbol
_atom_site_fract_x
_atom_site_fract_y
_atom_site_fract_z
_atom_site_U_iso_or_equiv
_atom_site_adp_type
_atom_site_occupancy
_atom_site_symmetry_multiplicity
_atom_site_calc_flag
_atom_site_refinement_flags
O1 O 0.9662(2) 0.78253(16) 0.75430(14) 0.0568(5) Uani 1 1 d .
O2 O 0.8564(3) 0.7098(2) 0.86865(16) 0.0807(8) Uani 1 1 d .
O3 O 0.4836(2) 0.83981(13) 0.47652(11) 0.0426(5) Uani 1 1 d .
H3 H 0.4058 0.8839 0.4681 0.064 Uiso 1 1 calc R
O4 O 0.8864(2) 0.82546(14) 0.56174(13) 0.0486(5) Uani 1 1 d .
O5 O 0.7687(2) 0.98141(14) 0.55160(15) 0.0585(6) Uani 1 1 d .
O6 O -0.2827(2) 0.77940(16) 0.24979(14) 0.0573(6) Uani 1 1 d .
O7 O -0.2490(2) 0.97840(14) 0.05092(15) 0.0586(6) Uani 1 1 d .
O8 O -0.2338(2) 0.82323(14) 0.05900(13) 0.0508(5) Uani 1 1 d .
O9 O 0.1633(2) 0.83738(13) -0.02591(11) 0.0432(5) Uani 1 1 d .
H9 H 0.2012 0.8820 -0.0318 0.065 Uiso 1 1 calc R
O10 O -0.1077(3) 0.6936(2) 0.36144(17) 0.0886(9) Uani 1 1 d .
C1 C 1.1039(4) 0.7245(3) 0.8052(3) 0.0804(11) Uani 1 1 d .
H1A H 1.0999 0.7257 0.8635 0.121 Uiso 1 1 calc R
H1B H 1.1781 0.7529 0.7774 0.121 Uiso 1 1 calc R
H1C H 1.1261 0.6561 0.8088 0.121 Uiso 1 1 calc R
C2 C 0.8493(3) 0.7691(2) 0.79482(18) 0.0457(7) Uani 1 1 d .
C3 C 0.7113(3) 0.83934(19) 0.73987(16) 0.0372(6) Uani 1 1 d .
H3A H 0.7008 0.9075 0.7378 0.045 Uiso 1 1 calc R
C4 C 0.6868(3) 0.84384(18) 0.64404(15) 0.0333(5) Uani 1 1 d .
C5 C 0.6977(3) 0.73205(17) 0.66568(15) 0.0331(5) Uani 1 1 d .
H5 H 0.7874 0.6852 0.7024 0.040 Uiso 1 1 calc R
C6 C 0.6617(3) 0.70507(18) 0.58788(15) 0.0348(6) Uani 1 1 d .
H6 H 0.7140 0.7353 0.5388 0.042 Uiso 1 1 calc R
C7 C 0.4956(3) 0.76155(18) 0.56224(15) 0.0347(6) Uani 1 1 d .
C8 C 0.4034(3) 0.69510(18) 0.55778(15) 0.0361(6) Uani 1 1 d .
C9 C 0.3415(3) 0.6439(2) 0.62980(17) 0.0505(7) Uani 1 1 d .
H9A H 0.3548 0.6511 0.6831 0.061 Uiso 1 1 calc R
C10 C 0.2609(4) 0.5827(3) 0.6246(2) 0.0631(9) Uani 1 1 d .
H10 H 0.2185 0.5510 0.6738 0.076 Uiso 1 1 calc R
C11 C 0.2421(4) 0.5678(2) 0.5473(2) 0.0591(8) Uani 1 1 d .
H11 H 0.1893 0.5254 0.5439 0.071 Uiso 1 1 calc R
C12 C 0.7091(3) 0.5912(2) 0.61132(19) 0.0464(7) Uani 1 1 d .
H12A H 0.6756 0.5590 0.6675 0.056 Uiso 1 1 calc R
H12B H 0.6632 0.5766 0.5670 0.056 Uiso 1 1 calc R
C13 C 0.8714(4) 0.5471(3) 0.6173(3) 0.0668(9) Uani 1 1 d .
H13A H 0.9052 0.5784 0.5618 0.100 Uiso 1 1 calc R
H13B H 0.8952 0.4758 0.6312 0.100 Uiso 1 1 calc R
H13C H 0.9173 0.5591 0.6627 0.100 Uiso 1 1 calc R
C14 C 0.3815(3) 0.6807(2) 0.47987(18) 0.0486(7) Uani 1 1 d .
H14 H 0.4202 0.7144 0.4298 0.058 Uiso 1 1 calc R
C15 C 0.3036(4) 0.6173(2) 0.47557(19) 0.0569(8) Uani 1 1 d .
H15 H 0.2925 0.6080 0.4230 0.068 Uiso 1 1 calc R
C16 C 0.4572(3) 0.80743(18) 0.63273(15) 0.0343(6) Uani 1 1 d .
H16 H 0.3545 0.8199 0.6431 0.041 Uiso 1 1 calc R
C17 C 0.5625(3) 0.73827(18) 0.71783(15) 0.0352(6) Uani 1 1 d .
H17 H 0.5445 0.6745 0.7533 0.042 Uiso 1 1 calc R
C18 C 0.5707(3) 0.81252(19) 0.76675(16) 0.0404(6) Uani 1 1 d .
H18 H 0.5576 0.7902 0.8297 0.049 Uiso 1 1 calc R
C19 C 0.4666(3) 0.91127(19) 0.70653(17) 0.0396(6) Uani 1 1 d .
C20 C 0.4244(3) 1.0076(2) 0.7220(2) 0.0530(7) Uani 1 1 d .
H20A H 0.4208 1.0691 0.6727 0.064 Uiso 1 1 calc R
H20B H 0.4558 1.0056 0.7791 0.064 Uiso 1 1 calc R
C21 C 0.3120(3) 0.9555(2) 0.7183(2) 0.0538(8) Uani 1 1 d .
H21A H 0.2761 0.9222 0.7732 0.065 Uiso 1 1 calc R
H21B H 0.2411 0.9858 0.6668 0.065 Uiso 1 1 calc R
C22 C 0.5135(3) 0.89787(18) 0.62148(16) 0.0348(6) Uani 1 1 d .
H22 H 0.4801 0.9570 0.5665 0.042 Uiso 1 1 calc R
C23 C 0.7826(3) 0.89242(19) 0.58051(16) 0.0370(6) Uani 1 1 d .
C24 C 0.9931(4) 0.8607(3) 0.5076(3) 0.0741(10) Uani 1 1 d .
H24A H 0.9450 0.9132 0.4529 0.111 Uiso 1 1 calc R
H24B H 1.0580 0.8058 0.4959 0.111 Uiso 1 1 calc R
H24C H 1.0473 0.8867 0.5378 0.111 Uiso 1 1 calc R
C25 C -0.3734(5) 0.7195(3) 0.2968(3) 0.0914(13) Uani 1 1 d .
H25A H -0.3359 0.6522 0.2975 0.137 Uiso 1 1 calc R
H25B H -0.4708 0.7491 0.2679 0.137 Uiso 1 1 calc R
H25C H -0.3737 0.7172 0.3563 0.137 Uiso 1 1 calc R
C26 C -0.1532(3) 0.7598(2) 0.29022(19) 0.0500(7) Uani 1 1 d .
C27 C -0.0732(3) 0.83167(19) 0.23830(16) 0.0410(6) Uani 1 1 d .
H27 H -0.1221 0.8991 0.2379 0.049 Uiso 1 1 calc R
C28 C -0.0507(3) 0.83897(18) 0.14193(16) 0.0360(6) Uani 1 1 d .
C29 C 0.0345(3) 0.72718(18) 0.16177(15) 0.0351(6) Uani 1 1 d .
H29 H -0.0160 0.6801 0.1974 0.042 Uiso 1 1 calc R
C30 C 0.0945(3) 0.70279(19) 0.08280(16) 0.0367(6) Uani 1 1 d .
H30 H 0.0171 0.7348 0.0336 0.044 Uiso 1 1 calc R
C31 C 0.2133(3) 0.75819(18) 0.05943(15) 0.0348(6) Uani 1 1 d .
C32 C 0.3641(3) 0.69020(18) 0.05665(15) 0.0358(6) Uani 1 1 d .
C33 C 0.4608(3) 0.6322(2) 0.13126(18) 0.0570(8) Uani 1 1 d .
H33 H 0.4352 0.6356 0.1852 0.068 Uiso 1 1 calc R
C34 C 0.5942(4) 0.5692(3) 0.1277(2) 0.0673(10) Uani 1 1 d .
H34 H 0.6572 0.5312 0.1791 0.081 Uiso 1 1 calc R
C35 C 0.6355(3) 0.5620(2) 0.0492(2) 0.0550(8) Uani 1 1 d .
H35 H 0.7260 0.5198 0.0468 0.066 Uiso 1 1 calc R
C36 C -0.1869(3) 0.88944(19) 0.07858(17) 0.0380(6) Uani 1 1 d .
C37 C -0.3702(4) 0.8594(3) 0.0057(3) 0.0741(10) Uani 1 1 d .
H37A H -0.4456 0.8896 0.0348 0.111 Uiso 1 1 calc R
H37B H -0.3919 0.8041 -0.0029 0.111 Uiso 1 1 calc R
H37C H -0.3645 0.9089 -0.0504 0.111 Uiso 1 1 calc R
C38 C 0.1620(3) 0.73167(19) 0.21534(15) 0.0371(6) Uani 1 1 d .
H38 H 0.2337 0.6673 0.2503 0.044 Uiso 1 1 calc R
C39 C 0.0894(3) 0.8042(2) 0.26584(17) 0.0434(6) Uani 1 1 d .
H39 H 0.1202 0.7803 0.3290 0.052 Uiso 1 1 calc R
C40 C 0.1112(3) 0.9033(2) 0.20723(18) 0.0434(6) Uani 1 1 d .
C41 C 0.2263(4) 0.9470(2) 0.2200(2) 0.0582(8) Uani 1 1 d .
H41A H 0.2721 0.9781 0.1686 0.070 Uiso 1 1 calc R
H41B H 0.2901 0.9129 0.2747 0.070 Uiso 1 1 calc R
C42 C 0.0693(4) 0.9991(2) 0.2242(2) 0.0576(8) Uani 1 1 d .
H42A H 0.0387 0.9960 0.2815 0.069 Uiso 1 1 calc R
H42B H 0.0207 1.0612 0.1753 0.069 Uiso 1 1 calc R
C43 C 0.0775(3) 0.89251(19) 0.12077(16) 0.0371(6) Uani 1 1 d .
H43 H 0.0617 0.9524 0.0664 0.044 Uiso 1 1 calc R
C44 C 0.2113(3) 0.80186(18) 0.13147(15) 0.0361(6) Uani 1 1 d .
H44 H 0.3035 0.8132 0.1429 0.043 Uiso 1 1 calc R
C45 C 0.1426(3) 0.5895(2) 0.1040(2) 0.0495(7) Uani 1 1 d .
H45A H 0.2033 0.5754 0.0599 0.059 Uiso 1 1 calc R
H45B H 0.2009 0.5554 0.1608 0.059 Uiso 1 1 calc R
C46 C 0.0152(4) 0.5478(3) 0.1065(3) 0.0719(10) Uani 1 1 d .
H46A H -0.0389 0.5545 0.1546 0.108 Uiso 1 1 calc R
H46B H 0.0506 0.4779 0.1145 0.108 Uiso 1 1 calc R
H46C H -0.0468 0.5848 0.0520 0.108 Uiso 1 1 calc R
C47 C 0.5405(3) 0.6181(2) -0.02538(19) 0.0513(7) Uani 1 1 d .
H47 H 0.5661 0.6134 -0.0789 0.062 Uiso 1 1 calc R
C48 C 0.4074(3) 0.6815(2) -0.02223(17) 0.0441(6) Uani 1 1 d .
H48 H 0.3451 0.7194 -0.0739 0.053 Uiso 1 1 calc R

loop_
_atom_site_aniso_label
_atom_site_aniso_U_11
_atom_site_aniso_U_22
_atom_site_aniso_U_33
_atom_site_aniso_U_23
_atom_site_aniso_U_13
_atom_site_aniso_U_12
O1 0.0484(12) 0.0693(14) 0.0537(12) -0.0287(10) -0.0031(10) -0.0110(10)
O2 0.0809(17) 0.0840(17) 0.0486(14) -0.0021(13) -0.0077(12) -0.0113(14)
O3 0.0546(12) 0.0412(10) 0.0261(9) -0.0096(7) 0.0069(8) -0.0097(8)
O4 0.0482(11) 0.0513(11) 0.0527(11) -0.0258(9) 0.0200(9) -0.0161(9)
O5 0.0548(12) 0.0373(12) 0.0748(15) -0.0121(10) 0.0174(11) -0.0125(9)
O6 0.0621(14) 0.0640(13) 0.0549(12) -0.0265(10) 0.0182(11) -0.0274(11)
O7 0.0521(12) 0.0376(12) 0.0751(15) -0.0119(10) -0.0121(11) -0.0088(9)
O8 0.0486(11) 0.0512(12) 0.0582(12) -0.0273(10) -0.0054(9) -0.0140(9)
O9 0.0553(12) 0.0446(11) 0.0285(9) -0.0110(8) -0.0011(8) -0.0164(9)
O10 0.0857(18) 0.0892(18) 0.0593(16) 0.0037(14) 0.0164(14) -0.0204(15)
C1 0.050(2) 0.097(3) 0.089(3) -0.040(2) -0.0137(18) -0.0042(19)
C2 0.0569(18) 0.0433(15) 0.0412(16) -0.0231(13) -0.0032(13) -0.0117(13)
C3 0.0478(15) 0.0374(14) 0.0325(13) -0.0213(11) 0.0023(11) -0.0107(11)
C4 0.0389(13) 0.0343(13) 0.0289(12) -0.0162(10) 0.0039(10) -0.0086(10)
C5 0.0402(13) 0.0340(13) 0.0268(12) -0.0149(10) 0.0012(10) -0.0088(10)
C6 0.0415(14) 0.0402(14) 0.0288(12) -0.0195(10) 0.0056(10) -0.0128(11)
C7 0.0460(14) 0.0356(13) 0.0234(11) -0.0124(10) 0.0051(10) -0.0119(11)
C8 0.0417(14) 0.0409(14) 0.0271(12) -0.0170(11) -0.0009(10) -0.0085(11)
C9 0.0686(19) 0.0644(18) 0.0299(13) -0.0209(13) 0.0041(13) -0.0328(16)
C10 0.081(2) 0.078(2) 0.0459(17) -0.0235(16) 0.0112(16) -0.0474(19)
C11 0.073(2) 0.0613(19) 0.0549(18) -0.0265(15) -0.0061(16) -0.0312(16)
C12 0.0526(17) 0.0411(15) 0.0510(16) -0.0273(13) 0.0003(13) -0.0091(12)
C13 0.057(2) 0.062(2) 0.085(2) -0.0459(19) -0.0053(17) 0.0004(16)
C14 0.0617(18) 0.0602(18) 0.0326(14) -0.0252(13) 0.0067(12) -0.0208(14)
C15 0.075(2) 0.067(2) 0.0415(16) -0.0327(15) -0.0052(15) -0.0245(17)
C16 0.0371(13) 0.0397(14) 0.0303(12) -0.0196(11) 0.0071(10) -0.0093(10)
C17 0.0507(15) 0.0348(13) 0.0260(12) -0.0162(10) 0.0063(11) -0.0156(11)
C18 0.0573(16) 0.0441(15) 0.0300(13) -0.0237(11) 0.0090(11) -0.0173(12)
C19 0.0473(15) 0.0430(14) 0.0380(13) -0.0264(11) 0.0118(11) -0.0130(12)
C20 0.0604(18) 0.0514(17) 0.0581(17) -0.0368(14) 0.0139(14) -0.0118(14)
C21 0.0476(17) 0.0643(19) 0.0593(18) -0.0386(16) 0.0167(14) -0.0111(14)
C22 0.0398(14) 0.0362(13) 0.0298(12) -0.0165(10) 0.0045(10) -0.0076(11)
C23 0.0362(14) 0.0367(15) 0.0363(13) -0.0143(11) 0.0014(11) -0.0074(11)
C24 0.057(2) 0.078(2) 0.079(2) -0.0210(19) 0.0303(18) -0.0196(17)
C25 0.090(3) 0.096(3) 0.104(3) -0.035(3) 0.040(3) -0.056(3)
C26 0.0607(19) 0.0455(16) 0.0420(16) -0.0201(14) 0.0182(14) -0.0085(13)
C27 0.0506(16) 0.0391(14) 0.0363(14) -0.0221(11) 0.0086(12) -0.0076(12)
C28 0.0436(14) 0.0370(13) 0.0320(13) -0.0181(10) 0.0057(11) -0.0123(11)
C29 0.0446(14) 0.0344(13) 0.0299(12) -0.0158(10) 0.0090(11) -0.0125(11)
C30 0.0416(14) 0.0431(14) 0.0317(12) -0.0214(11) 0.0046(10) -0.0121(11)
C31 0.0425(14) 0.0376(13) 0.0237(11) -0.0127(10) 0.0018(10) -0.0095(11)
C32 0.0420(14) 0.0415(14) 0.0282(12) -0.0165(10) 0.0052(10) -0.0142(11)
C33 0.0530(18) 0.077(2) 0.0322(14) -0.0258(14) 0.0017(13) 0.0018(15)
C34 0.0544(19) 0.085(2) 0.0444(17) -0.0277(17) -0.0070(14) 0.0117(17)
C35 0.0507(17) 0.0621(19) 0.0543(18) -0.0315(15) 0.0111(14) -0.0071(14)
C36 0.0410(14) 0.0364(15) 0.0371(13) -0.0136(11) 0.0058(11) -0.0126(12)
C37 0.063(2) 0.081(2) 0.082(2) -0.029(2) -0.0199(18) -0.0277(19)
C38 0.0452(14) 0.0380(13) 0.0275(12) -0.0174(10) 0.0043(11) -0.0047(11)
C39 0.0537(16) 0.0505(16) 0.0312(13) -0.0273(12) 0.0039(11) -0.0073(12)
C40 0.0480(16) 0.0483(15) 0.0421(15) -0.0289(12) 0.0024(12) -0.0108(12)
C41 0.0584(19) 0.069(2) 0.066(2) -0.0439(17) 0.0018(15) -0.0210(16)
C42 0.068(2) 0.0546(18) 0.0657(19) -0.0416(16) 0.0029(16) -0.0156(15)
C43 0.0447(15) 0.0379(14) 0.0340(13) -0.0186(11) 0.0029(11) -0.0137(11)
C44 0.0400(14) 0.0430(14) 0.0323(13) -0.0209(11) 0.0024(10) -0.0138(11)
C45 0.0597(18) 0.0464(16) 0.0524(17) -0.0293(14) 0.0153(14) -0.0165(13)
C46 0.086(3) 0.063(2) 0.093(3) -0.046(2) 0.027(2) -0.0392(19)
C47 0.0617(19) 0.0602(18) 0.0399(15) -0.0283(14) 0.0184(14) -0.0180(15)
C48 0.0515(16) 0.0561(16) 0.0281(13) -0.0194(12) 0.0075(11) -0.0162(13)

loop_
_atom_type_symbol
_atom_type_description
_atom_type_scat_dispersion_real
_atom_type_scat_dispersion_imag
_atom_type_scat_source
C C 0.0033 0.0016 'International Tables Vol C Tables 4.2.6.8 and 6.1.1.4'
H H 0.0000 0.0000 'International Tables Vol C Tables 4.2.6.8 and 6.1.1.4'
O O 0.0106 0.0060 'International Tables Vol C Tables 4.2.6.8 and 6.1.1.4'

loop_
_geom_angle_atom_site_label_1
_geom_angle_atom_site_label_2
_geom_angle_atom_site_label_3
_geom_angle
C2 O1 C1 116.1(3)
C7 O3 H3 109.5
C23 O4 C24 117.9(2)
C26 O6 C25 116.6(3)
C36 O8 C37 117.9(2)
C31 O9 H9 109.5
O1 C1 H1A 109.5
O1 C1 H1B 109.5
H1A C1 H1B 109.5
O1 C1 H1C 109.5
H1A C1 H1C 109.5
H1B C1 H1C 109.5
O2 C2 O1 122.9(3)
O2 C2 C3 124.7(3)
O1 C2 C3 112.3(2)
C2 C3 C18 117.0(2)
C2 C3 C4 118.1(2)
C18 C3 C4 93.48(18)
C2 C3 H3A 109.0
C18 C3 H3A 109.0
C4 C3 H3A 109.0
C23 C4 C5 120.04(19)
C23 C4 C3 114.8(2)
C5 C4 C3 98.85(18)
C23 C4 C22 116.73(19)
C5 C4 C22 102.07(18)
C3 C4 C22 101.29(18)
C6 C5 C4 116.16(19)
C6 C5 C17 106.86(19)
C4 C5 C17 92.81(18)
C6 C5 H5 113.1
C4 C5 H5 113.1
C17 C5 H5 113.1
C12 C6 C5 111.7(2)
C12 C6 C7 117.0(2)
C5 C6 C7 102.95(18)
C12 C6 H6 108.3
C5 C6 H6 108.3
C7 C6 H6 108.3
O3 C7 C8 109.35(19)
O3 C7 C16 110.57(19)
C8 C7 C16 113.6(2)
O3 C7 C6 105.83(19)
C8 C7 C6 114.43(19)
C16 C7 C6 102.66(19)
C9 C8 C14 116.7(2)
C9 C8 C7 122.9(2)
C14 C8 C7 120.4(2)
C10 C9 C8 121.9(3)
C10 C9 H9A 119.1
C8 C9 H9A 119.1
C9 C10 C11 120.8(3)
C9 C10 H10 119.6
C11 C10 H10 119.6
C15 C11 C10 118.1(3)
C15 C11 H11 121.0
C10 C11 H11 121.0
C13 C12 C6 112.8(2)
C13 C12 H12A 109.0
C6 C12 H12A 109.0
C13 C12 H12B 109.0
C6 C12 H12B 109.0
H12A C12 H12B 107.8
C12 C13 H13A 109.5
C12 C13 H13B 109.5
H13A C13 H13B 109.5
C12 C13 H13C 109.5
H13A C13 H13C 109.5
H13B C13 H13C 109.5
C15 C14 C8 121.3(3)
C15 C14 H14 119.4
C8 C14 H14 119.4
C11 C15 C14 121.3(3)
C11 C15 H15 119.4
C14 C15 H15 119.4
C7 C16 C22 114.82(19)
C7 C16 C17 108.17(19)
C22 C16 C17 92.79(18)
C7 C16 H16 113.1
C22 C16 H16 113.1
C17 C16 H16 113.1
C5 C17 C16 92.49(17)
C5 C17 C18 105.01(19)
C16 C17 C18 104.19(19)
C5 C17 H17 117.2
C16 C17 H17 117.2
C18 C17 H17 117.2
C19 C18 C3 96.8(2)
C19 C18 C17 102.1(2)
C3 C18 C17 103.46(19)
C19 C18 H18 117.1
C3 C18 H18 117.1
C17 C18 H18 117.1
C20 C19 C21 60.87(19)
C20 C19 C18 126.0(2)
C21 C19 C18 126.8(2)
C20 C19 C22 126.6(2)
C21 C19 C22 123.0(2)
C18 C19 C22 95.07(19)
C19 C20 C21 59.65(18)
C19 C20 H20A 117.8
C21 C20 H20A 117.8
C19 C20 H20B 117.8
C21 C20 H20B 117.8
H20A C20 H20B 114.9
C19 C21 C20 59.48(18)
C19 C21 H21A 117.8
C20 C21 H21A 117.8
C19 C21 H21B 117.8
C20 C21 H21B 117.8
H21A C21 H21B 115.0
C19 C22 C16 97.27(19)
C19 C22 C4 103.40(19)
C16 C22 C4 101.45(18)
C19 C22 H22 117.2
C16 C22 H22 117.2
C4 C22 H22 117.2
O5 C23 O4 123.7(2)
O5 C23 C4 124.2(2)
O4 C23 C4 112.1(2)
O4 C24 H24A 109.5
O4 C24 H24B 109.5
H24A C24 H24B 109.5
O4 C24 H24C 109.5
H24A C24 H24C 109.5
H24B C24 H24C 109.5
O6 C25 H25A 109.5
O6 C25 H25B 109.5
H25A C25 H25B 109.5
O6 C25 H25C 109.5
H25A C25 H25C 109.5
H25B C25 H25C 109.5
O10 C26 O6 123.4(3)
O10 C26 C27 124.6(3)
O6 C26 C27 111.9(2)
C26 C27 C39 117.5(2)
C26 C27 C28 116.9(2)
C39 C27 C28 93.76(19)
C26 C27 H27 109.2
C39 C27 H27 109.2
C28 C27 H27 109.2
C36 C28 C29 120.3(2)
C36 C28 C27 114.7(2)
C29 C28 C27 98.64(19)
C36 C28 C43 116.7(2)
C29 C28 C43 101.87(19)
C27 C28 C43 101.53(19)
C30 C29 C38 107.5(2)
C30 C29 C28 115.9(2)
C38 C29 C28 92.67(18)
C30 C29 H29 113.0
C38 C29 H29 113.0
C28 C29 H29 113.0
C45 C30 C29 111.4(2)
C45 C30 C31 117.3(2)
C29 C30 C31 102.76(18)
C45 C30 H30 108.3
C29 C30 H30 108.3
C31 C30 H30 108.3
O9 C31 C32 109.48(19)
O9 C31 C44 110.99(19)
C32 C31 C44 112.5(2)
O9 C31 C30 106.42(19)
C32 C31 C30 114.19(19)
C44 C31 C30 102.99(18)
C33 C32 C48 116.8(2)
C33 C32 C31 122.5(2)
C48 C32 C31 120.6(2)
C34 C33 C32 121.6(3)
C34 C33 H33 119.2
C32 C33 H33 119.2
C35 C34 C33 120.8(3)
C35 C34 H34 119.6
C33 C34 H34 119.6
C47 C35 C34 118.4(3)
C47 C35 H35 120.8
C34 C35 H35 120.8
O7 C36 O8 123.6(2)
O7 C36 C28 124.6(2)
O8 C36 C28 111.7(2)
O8 C37 H37A 109.5
O8 C37 H37B 109.5
H37A C37 H37B 109.5
O8 C37 H37C 109.5
H37A C37 H37C 109.5
H37B C37 H37C 109.5
C29 C38 C44 92.63(18)
C29 C38 C39 105.5(2)
C44 C38 C39 104.2(2)
C29 C38 H38 117.0
C44 C38 H38 117.0
C39 C38 H38 117.0
C40 C39 C27 97.2(2)
C40 C39 C38 102.0(2)
C27 C39 C38 103.0(2)
C40 C39 H39 117.2
C27 C39 H39 117.2
C38 C39 H39 117.2
C41 C40 C42 60.8(2)
C41 C40 C39 127.6(3)
C42 C40 C39 125.9(2)
C41 C40 C43 122.7(2)
C42 C40 C43 126.1(2)
C39 C40 C43 95.17(19)
C40 C41 C42 59.94(19)
C40 C41 H41A 117.8
C42 C41 H41A 117.8
C40 C41 H41B 117.8
C42 C41 H41B 117.8
H41A C41 H41B 114.9
C40 C42 C41 59.23(19)
C40 C42 H42A 117.8
C41 C42 H42A 117.8
C40 C42 H42B 117.8
C41 C42 H42B 117.8
H42A C42 H42B 115.0
C40 C43 C44 96.9(2)
C40 C43 C28 103.2(2)
C44 C43 C28 101.40(18)
C40 C43 H43 117.4
C44 C43 H43 117.4
C28 C43 H43 117.4
C31 C44 C43 114.4(2)
C31 C44 C38 107.95(19)
C43 C44 C38 92.78(19)
C31 C44 H44 113.3
C43 C44 H44 113.3
C38 C44 H44 113.3
C46 C45 C30 112.5(3)
C46 C45 H45A 109.1
C30 C45 H45A 109.1
C46 C45 H45B 109.1
C30 C45 H45B 109.1
H45A C45 H45B 107.8
C45 C46 H46A 109.5
C45 C46 H46B 109.5
H46A C46 H46B 109.5
C45 C46 H46C 109.5
H46A C46 H46C 109.5
H46B C46 H46C 109.5
C35 C47 C48 120.9(3)
C35 C47 H47 119.5
C48 C47 H47 119.5
C47 C48 C32 121.4(3)
C47 C48 H48 119.3
C32 C48 H48 119.3

loop_
_geom_bond_atom_site_label_1
_geom_bond_atom_site_label_2
_geom_bond_distance
O1 C2 1.329(4)
O1 C1 1.432(4)
O2 C2 1.199(4)
O3 C7 1.443(3)
O3 H3 0.8200
O4 C23 1.321(3)
O4 C24 1.439(4)
O5 C23 1.202(3)
O6 C26 1.321(4)
O6 C25 1.443(4)
O7 C36 1.201(3)
O8 C36 1.326(3)
O8 C37 1.433(4)
O9 C31 1.439(3)
O9 H9 0.8200
O10 C26 1.205(4)
C1 H1A 0.9600
C1 H1B 0.9600
C1 H1C 0.9600
C2 C3 1.492(4)
C3 C18 1.535(4)
C3 C4 1.560(3)
C3 H3A 0.9800
C4 C23 1.508(3)
C4 C5 1.544(3)
C4 C22 1.616(3)
C5 C6 1.534(3)
C5 C17 1.551(3)
C5 H5 0.9800
C6 C12 1.526(3)
C6 C7 1.563(4)
C6 H6 0.9800
C7 C8 1.522(3)
C7 C16 1.534(3)
C8 C9 1.386(4)
C8 C14 1.393(3)
C9 C10 1.376(4)
C9 H9A 0.9300
C10 C11 1.382(4)
C10 H10 0.9300
C11 C15 1.370(5)
C11 H11 0.9300
C12 C13 1.505(4)
C12 H12A 0.9700
C12 H12B 0.9700
C13 H13A 0.9600
C13 H13B 0.9600
C13 H13C 0.9600
C14 C15 1.380(4)
C14 H14 0.9300
C15 H15 0.9300
C16 C22 1.539(3)
C16 C17 1.557(3)
C16 H16 0.9800
C17 C18 1.599(3)
C17 H17 0.9800
C18 C19 1.509(4)
C18 H18 0.9800
C19 C20 1.490(4)
C19 C21 1.492(4)
C19 C22 1.523(3)
C20 C21 1.510(4)
C20 H20A 0.9700
C20 H20B 0.9700
C21 H21A 0.9700
C21 H21B 0.9700
C22 H22 0.9800
C24 H24A 0.9600
C24 H24B 0.9600
C24 H24C 0.9600
C25 H25A 0.9600
C25 H25B 0.9600
C25 H25C 0.9600
C26 C27 1.503(4)
C27 C39 1.530(4)
C27 C28 1.558(3)
C27 H27 0.9800
C28 C36 1.504(4)
C28 C29 1.548(3)
C28 C43 1.621(3)
C29 C30 1.531(3)
C29 C38 1.543(4)
C29 H29 0.9800
C30 C45 1.524(4)
C30 C31 1.559(3)
C30 H30 0.9800
C31 C32 1.532(4)
C31 C44 1.535(3)
C32 C33 1.380(4)
C32 C48 1.392(3)
C33 C34 1.377(4)
C33 H33 0.9300
C34 C35 1.375(4)
C34 H34 0.9300
C35 C47 1.368(4)
C35 H35 0.9300
C37 H37A 0.9600
C37 H37B 0.9600
C37 H37C 0.9600
C38 C44 1.560(3)
C38 C39 1.597(3)
C38 H38 0.9800
C39 C40 1.513(4)
C39 H39 0.9800
C40 C41 1.484(4)
C40 C42 1.494(4)
C40 C43 1.526(3)
C41 C42 1.508(5)
C41 H41A 0.9700
C41 H41B 0.9700
C42 H42A 0.9700
C42 H42B 0.9700
C43 C44 1.540(4)
C43 H43 0.9800
C44 H44 0.9800
C45 C46 1.517(4)
C45 H45A 0.9700
C45 H45B 0.9700
C46 H46A 0.9600
C46 H46B 0.9600
C46 H46C 0.9600
C47 C48 1.376(4)
C47 H47 0.9300
C48 H48 0.9300
